data_4115970
loop_
_publ_author_name
'Nicole L. Coalter'
'Thomas E. Concolino'
'William E. Streib'
'Chris G. Hughes'
'Arnold L. Rheingold'
'Jeffrey M. Zaleski'

_publ_contact_author
;
     Dr. Jeffrey M. Zaleski
     Department of Chemistry
     Indiana University
     Bloomington, IN 47405
     USA
;
_publ_contact_author_email zaleski@indiana.edu
_publ_contact_author_fax '+812 855 7148'
_publ_contact_author_phone '+812 855 2134'
_publ_section_title
;
 Structure and Thermal Reactivity of a Novel Pd(0) Metalloenediyne
;
_journal_name_full 'Journal of the American Chemical Society'
_journal_page_first 3112
_journal_page_last 3117
_journal_paper_doi 10.1021/ja9944094
_journal_volume 122
_journal_year 2000
_chemical_formula_sum 'C68 H48 Cl N O3 P4 Pd2'
_chemical_formula_weight 1299.20
_chemical_name_systematic
; 
 ? 
;
_space_group_IT_number 14
_symmetry_cell_setting monoclinic
_symmetry_space_group_name_Hall '-P 2ybc'
_symmetry_space_group_name_H-M 'P 1 21/c 1'
_atom_sites_solution_hydrogens geom
_atom_sites_solution_primary direct
_atom_sites_solution_secondary difmap
_audit_creation_method SHELXL-97
_cell_angle_alpha 90.00
_cell_angle_beta 103.1406(8)
_cell_angle_gamma 90.00
_cell_formula_units_Z 2
_cell_length_a 11.4456(2)
_cell_length_b 18.5241(2)
_cell_length_c 14.3865(2)
_cell_measurement_temperature 173(2)
_cell_volume 2970.35(7)
_computing_cell_refinement 'Bruker SMART'
_computing_data_collection 'Bruker SMART'
_computing_data_reduction 'Bruker SHELXTL'
_computing_molecular_graphics 'Bruker SHELXTL'
_computing_publication_material 'Bruker SHELXTL'
_computing_structure_refinement 'SHELXL-97 (Sheldrick, 1997)'
_computing_structure_solution 'SHELXS-97 (Sheldrick, 1990)'
_diffrn_ambient_temperature 173(2)
_diffrn_measured_fraction_theta_full 0.994
_diffrn_measured_fraction_theta_max 0.994
_diffrn_measurement_device_type 'CCD area detector'
_diffrn_measurement_method 'phi and omega scans'
_diffrn_radiation_monochromator graphite
_diffrn_radiation_source 'fine-focus sealed tube'
_diffrn_radiation_type MoK\a
_diffrn_radiation_wavelength 0.71073
_diffrn_reflns_av_R_equivalents 0.0323
_diffrn_reflns_av_sigmaI/netI 0.0306
_diffrn_reflns_limit_h_max 12
_diffrn_reflns_limit_h_min -11
_diffrn_reflns_limit_k_max 19
_diffrn_reflns_limit_k_min -19
_diffrn_reflns_limit_l_max 15
_diffrn_reflns_limit_l_min -15
_diffrn_reflns_number 9461
_diffrn_reflns_theta_full 22.50
_diffrn_reflns_theta_max 22.50
_diffrn_reflns_theta_min 1.82
_exptl_absorpt_coefficient_mu 0.806
_exptl_absorpt_correction_T_max 0.8555
_exptl_absorpt_correction_T_min 0.7941
_exptl_absorpt_correction_type empirical
_exptl_absorpt_process_details SADABS
_exptl_crystal_colour 'pale brown'
_exptl_crystal_density_diffrn 1.453
_exptl_crystal_description block
_exptl_crystal_F_000 1312
_exptl_crystal_size_max 0.30
_exptl_crystal_size_mid 0.30
_exptl_crystal_size_min 0.20
_refine_diff_density_max 1.594
_refine_diff_density_min -0.766
_refine_diff_density_rms 0.237
_refine_ls_extinction_coef 0.081(11)
_refine_ls_extinction_expression Fc^*^=kFc[1+0.001xFc^2^\l^3^/sin(2\q)]^-1/4^
_refine_ls_extinction_method SHELXL
_refine_ls_goodness_of_fit_ref 3.540
_refine_ls_hydrogen_treatment mixed
_refine_ls_matrix_type full
_refine_ls_number_parameters 360
_refine_ls_number_reflns 3866
_refine_ls_number_restraints 0
_refine_ls_restrained_S_all 3.540
_refine_ls_R_factor_all 0.1338
_refine_ls_R_factor_gt 0.1277
_refine_ls_shift/su_max 0.096
_refine_ls_shift/su_mean 0.013
_refine_ls_structure_factor_coef Fsqd
_refine_ls_weighting_details 'calc w=1/[\s^2^(Fo^2^)+(0.1000P)^2^+0.0000P] where P=(Fo^2^+2Fc^2^)/3'
_refine_ls_weighting_scheme calc
_refine_ls_wR_factor_gt 0.4027
_refine_ls_wR_factor_ref 0.4067
_reflns_number_gt 3578
_reflns_number_total 3866
_reflns_threshold_expression >2sigma(I)
_cod_data_source_file ja9944094.cif
_cod_data_source_block zal03
_cod_original_cell_volume 2970.35(4)
_cod_database_code 4115970

loop_
_symmetry_equiv_pos_as_xyz
'x, y, z'
'-x, y+1/2, -z+1/2'
'-x, -y, -z'
'x, -y-1/2, z-1/2'

loop_
_atom_site_label
_atom_site_type_symbol
_atom_site_fract_x
_atom_site_fract_y
_atom_site_fract_z
_atom_site_U_iso_or_equiv
_atom_site_adp_type
_atom_site_occupancy
_atom_site_symmetry_multiplicity
_atom_site_calc_flag
_atom_site_refinement_flags
_atom_site_disorder_assembly
_atom_site_disorder_group
Pd1 Pd 0.53558(11) 0.52728(9) 0.62948(8) 0.0844(10) Uani 1 1 d . . .
P1 P 0.3716(3) 0.49903(19) 0.7059(2) 0.0460(11) Uani 1 1 d . A .
P2 P 0.7385(3) 0.55101(19) 0.7223(2) 0.0469(11) Uani 1 1 d . A .
C1 C 0.2312(15) 0.5605(9) 0.8204(11) 0.068(4) Uani 1 1 d . A .
H1A H 0.1974 0.5137 0.8208 0.081 Uiso 1 1 calc R . .
C2 C 0.1864(15) 0.6169(9) 0.8676(12) 0.078(5) Uani 1 1 d . . .
H2A H 0.1190 0.6094 0.8947 0.093 Uiso 1 1 calc R . .
C3 C 0.2397(18) 0.6807(8) 0.8735(12) 0.081(5) Uani 1 1 d . . .
H3A H 0.2155 0.7183 0.9100 0.097 Uiso 1 1 calc R . .
C4 C 0.334(2) 0.6928(9) 0.8250(12) 0.093(6) Uani 1 1 d . . .
H4A H 0.3672 0.7397 0.8245 0.111 Uiso 1 1 calc R . .
C5 C 0.3751(12) 0.6374(8) 0.7794(10) 0.059(4) Uani 1 1 d . A .
H5A H 0.4414 0.6444 0.7509 0.070 Uiso 1 1 calc R . .
C6 C 0.3193(12) 0.5702(7) 0.7751(9) 0.049(3) Uani 1 1 d . . .
C7 C 0.4874(15) 0.4406(9) 0.8837(10) 0.065(4) Uani 1 1 d . A .
H7A H 0.5048 0.4891 0.9035 0.078 Uiso 1 1 calc R . .
C8 C 0.5297(15) 0.3842(10) 0.9444(11) 0.075(5) Uani 1 1 d . . .
H8A H 0.5685 0.3948 1.0086 0.090 Uiso 1 1 calc R . .
C9 C 0.5191(16) 0.3182(8) 0.9180(11) 0.068(4) Uani 1 1 d . . .
H9A H 0.5558 0.2808 0.9599 0.081 Uiso 1 1 calc R . .
C10 C 0.4518(14) 0.3018(9) 0.8255(12) 0.070(4) Uani 1 1 d . . .
H10A H 0.4396 0.2528 0.8060 0.084 Uiso 1 1 calc R . .
C11 C 0.4056(14) 0.3537(8) 0.7658(10) 0.066(4) Uani 1 1 d . A .
H11A H 0.3628 0.3413 0.7032 0.079 Uiso 1 1 calc R . .
C12 C 0.4174(13) 0.4251(7) 0.7912(9) 0.053(3) Uani 1 1 d . . .
C13 C 0.2336(13) 0.4653(6) 0.6401(9) 0.046(3) Uani 1 1 d . . .
C14 C 0.1395(11) 0.4399(6) 0.5956(9) 0.038(3) Uani 1 1 d . . .
C15 C 0.9255(15) 0.4782(8) 0.8481(11) 0.063(4) Uani 1 1 d . A .
H15A H 0.9683 0.5224 0.8511 0.076 Uiso 1 1 calc R . .
C16 C 0.9763(15) 0.4191(7) 0.9019(11) 0.064(4) Uani 1 1 d . . .
H16A H 1.0517 0.4243 0.9455 0.076 Uiso 1 1 calc R . .
C17 C 0.9201(16) 0.3541(9) 0.8933(12) 0.072(4) Uani 1 1 d . . .
H17A H 0.9587 0.3129 0.9259 0.087 Uiso 1 1 calc R . .
C18 C 0.8062(16) 0.3489(7) 0.8365(12) 0.068(5) Uani 1 1 d . . .
H18A H 0.7650 0.3041 0.8334 0.081 Uiso 1 1 calc R . .
C19 C 0.7487(14) 0.4074(8) 0.7831(10) 0.063(5) Uani 1 1 d . A .
H19A H 0.6701 0.4035 0.7438 0.076 Uiso 1 1 calc R . .
C20 C 0.8135(14) 0.4717(8) 0.7909(9) 0.056(4) Uani 1 1 d . . .
C21 C 0.7077(16) 0.6199(11) 0.8864(12) 0.092(7) Uani 1 1 d . A .
H21A H 0.6570 0.5803 0.8921 0.111 Uiso 1 1 calc R . .
C22 C 0.726(2) 0.6710(12) 0.9527(15) 0.111(8) Uani 1 1 d . . .
H22A H 0.6974 0.6627 1.0087 0.133 Uiso 1 1 calc R . .
C23 C 0.7864(16) 0.7370(8) 0.9459(12) 0.072(4) Uani 1 1 d . . .
H23A H 0.7834 0.7773 0.9861 0.087 Uiso 1 1 calc R . .
C24 C 0.851(2) 0.7368(8) 0.8735(15) 0.109(8) Uani 1 1 d . . .
H24A H 0.9087 0.7733 0.8715 0.131 Uiso 1 1 calc R . .
C25 C 0.8297(17) 0.6836(9) 0.8061(13) 0.081(5) Uani 1 1 d . A .
H25A H 0.8652 0.6885 0.7528 0.098 Uiso 1 1 calc R . .
C26 C 0.7601(12) 0.6231(8) 0.8099(11) 0.061(4) Uani 1 1 d . . .
C27 C 0.8422(12) 0.5729(7) 0.6546(9) 0.050(3) Uani 1 1 d . . .
C28 C 0.9110(13) 0.5913(7) 0.6060(9) 0.050(3) Uani 1 1 d . A .
C29 C 0.9958(11) 0.6075(6) 0.5493(9) 0.046(3) Uani 1 1 d . . .
C30 C 0.9734(10) 0.5889(6) 0.4511(8) 0.036(3) Uani 1 1 d . . .
C31 C 1.0620(10) 0.6004(5) 0.4009(9) 0.038(3) Uani 1 1 d . . .
H31A H 1.0485 0.5874 0.3355 0.045 Uiso 1 1 calc R A .
C32 C 1.1709(13) 0.6313(6) 0.4469(10) 0.053(4) Uani 1 1 d . A .
H32A H 1.2323 0.6382 0.4131 0.064 Uiso 1 1 calc R . .
C33 C 1.1896(11) 0.6516(6) 0.5408(8) 0.045(3) Uani 1 1 d . . .
H33A H 1.2650 0.6717 0.5712 0.054 Uiso 1 1 calc R A .
C34 C 1.1035(11) 0.6440(6) 0.5923(9) 0.040(3) Uani 1 1 d . A .
H34A H 1.1156 0.6627 0.6553 0.048 Uiso 1 1 calc R . .
N1 N 0.511(2) 0.6144(17) 0.476(2) 0.008(8) Uiso 0.50 1 d P . .
O1 O 0.490(2) 0.5752(11) 0.4748(14) 0.049(5) Uiso 0.50 1 d P . .
O2 O 0.464(2) 0.6665(11) 0.4106(17) 0.074(6) Uiso 0.50 1 d P A .
O3 O 0.523(4) 0.659(2) 0.552(3) 0.182(16) Uiso 0.50 1 d P A .
Cl1 Cl 0.4806(11) 0.6191(6) 0.4692(7) 0.034(3) Uani 0.50 1 d P A 1

loop_
_atom_site_aniso_label
_atom_site_aniso_U_11
_atom_site_aniso_U_22
_atom_site_aniso_U_33
_atom_site_aniso_U_23
_atom_site_aniso_U_13
_atom_site_aniso_U_12
Pd1 0.0472(11) 0.1659(19) 0.0387(11) -0.0046(7) 0.0067(7) -0.0314(8)
P1 0.040(2) 0.068(2) 0.0295(19) -0.0053(15) 0.0069(15) -0.0054(15)
P2 0.041(2) 0.066(2) 0.035(2) -0.0015(15) 0.0105(15) -0.0089(15)
C1 0.067(11) 0.089(10) 0.052(9) -0.013(8) 0.024(8) 0.008(8)
C2 0.069(11) 0.109(13) 0.059(10) -0.046(9) 0.024(9) -0.012(10)
C3 0.105(14) 0.058(9) 0.066(11) -0.032(8) -0.010(10) 0.006(9)
C4 0.15(2) 0.068(10) 0.052(10) 0.017(8) 0.013(12) 0.038(12)
C5 0.039(8) 0.088(10) 0.042(8) 0.002(7) -0.004(6) -0.005(7)
C6 0.042(8) 0.067(8) 0.034(7) -0.007(6) -0.003(6) -0.006(6)
C7 0.078(11) 0.082(9) 0.030(8) -0.008(7) 0.001(7) -0.013(8)
C8 0.083(12) 0.097(13) 0.035(8) 0.021(8) -0.008(8) -0.018(9)
C9 0.094(13) 0.065(9) 0.047(9) 0.006(7) 0.020(8) 0.012(8)
C10 0.059(10) 0.076(10) 0.070(11) -0.003(9) 0.006(8) 0.009(8)
C11 0.073(11) 0.086(10) 0.035(8) -0.019(8) 0.004(7) 0.004(8)
C12 0.051(9) 0.074(9) 0.035(7) -0.006(6) 0.014(6) 0.003(7)
C13 0.055(9) 0.057(7) 0.031(7) -0.018(6) 0.017(7) -0.016(6)
C14 0.042(8) 0.038(6) 0.036(7) 0.000(5) 0.010(6) 0.006(6)
C15 0.064(10) 0.068(9) 0.054(9) 0.004(7) 0.004(8) -0.022(7)
C16 0.080(11) 0.042(8) 0.060(9) 0.023(7) -0.001(8) 0.003(7)
C17 0.079(12) 0.073(10) 0.067(11) 0.011(8) 0.021(9) 0.015(9)
C18 0.090(13) 0.045(8) 0.081(12) 0.006(7) 0.047(11) -0.004(8)
C19 0.065(10) 0.085(10) 0.056(9) -0.044(8) 0.046(8) -0.030(8)
C20 0.061(10) 0.078(9) 0.030(7) -0.011(6) 0.013(7) -0.022(7)
C21 0.088(13) 0.156(16) 0.055(10) -0.045(11) 0.063(10) -0.051(12)
C22 0.120(18) 0.153(19) 0.081(14) -0.041(13) 0.068(13) -0.047(15)
C23 0.079(12) 0.065(9) 0.075(11) 0.001(8) 0.024(9) 0.015(8)
C24 0.19(2) 0.048(9) 0.103(15) -0.031(9) 0.063(16) -0.015(11)
C25 0.097(14) 0.086(11) 0.077(12) -0.021(9) 0.052(10) -0.013(10)
C26 0.034(8) 0.089(10) 0.058(9) -0.006(8) 0.004(7) 0.013(7)
C27 0.044(8) 0.069(8) 0.031(7) 0.018(6) -0.006(6) -0.015(6)
C28 0.066(9) 0.057(7) 0.022(6) 0.001(6) 0.000(7) 0.001(7)
C29 0.047(8) 0.047(7) 0.037(7) 0.007(5) -0.007(6) 0.004(6)
C30 0.029(7) 0.038(6) 0.041(7) 0.004(5) 0.007(5) 0.003(5)
C31 0.040(7) 0.030(5) 0.048(7) -0.005(5) 0.019(6) 0.005(5)
C32 0.063(9) 0.046(7) 0.063(9) 0.010(6) 0.038(8) -0.001(6)
C33 0.040(7) 0.053(7) 0.035(7) -0.006(5) -0.005(6) -0.017(6)
C34 0.040(7) 0.034(6) 0.042(7) -0.003(5) 0.004(6) -0.005(5)
Cl1 0.025(5) 0.043(6) 0.031(5) 0.015(3) 0.001(4) 0.018(4)

loop_
_atom_type_symbol
_atom_type_description
_atom_type_scat_dispersion_real
_atom_type_scat_dispersion_imag
_atom_type_scat_source
C C 0.0033 0.0016 'International Tables Vol C Tables 4.2.6.8 and 6.1.1.4'
H H 0.0000 0.0000 'International Tables Vol C Tables 4.2.6.8 and 6.1.1.4'
P P 0.1023 0.0942 'International Tables Vol C Tables 4.2.6.8 and 6.1.1.4'
Pd Pd -0.9988 1.0072 'International Tables Vol C Tables 4.2.6.8 and 6.1.1.4'
Cl Cl 0.1484 0.1585 'International Tables Vol C Tables 4.2.6.8 and 6.1.1.4'
O O 0.0106 0.0060 'International Tables Vol C Tables 4.2.6.8 and 6.1.1.4'
N N 0.0061 0.0033 'International Tables Vol C Tables 4.2.6.8 and 6.1.1.4'

loop_
_geom_angle_atom_site_label_1
_geom_angle_atom_site_label_2
_geom_angle_atom_site_label_3
_geom_angle
_geom_angle_site_symmetry_1
_geom_angle_site_symmetry_3
O1 Pd1 O1 74.7(8) . 3_666
O1 Pd1 P1 118.7(6) . .
O1 Pd1 P1 96.7(5) 3_666 .
O1 Pd1 P2 115.6(6) . .
O1 Pd1 P2 116.7(6) 3_666 .
P1 Pd1 P2 121.76(12) . .
O1 Pd1 Cl1 14.9(5) . .
O1 Pd1 Cl1 89.6(6) 3_666 .
P1 Pd1 Cl1 116.5(3) . .
P2 Pd1 Cl1 110.3(3) . .
C13 P1 C6 100.6(6) . .
C13 P1 C12 100.4(6) . .
C6 P1 C12 104.6(6) . .
C13 P1 Pd1 121.5(4) . .
C6 P1 Pd1 118.1(5) . .
C12 P1 Pd1 109.3(5) . .
C27 P2 C26 102.4(7) . .
C27 P2 C20 100.9(6) . .
C26 P2 C20 103.8(6) . .
C27 P2 Pd1 114.8(4) . .
C26 P2 Pd1 118.4(4) . .
C20 P2 Pd1 114.4(4) . .
C6 C1 C2 122.5(16) . .
C3 C2 C1 118.8(17) . .
C2 C3 C4 119.7(16) . .
C5 C4 C3 120.1(17) . .
C4 C5 C6 119.2(16) . .
C1 C6 C5 119.3(13) . .
C1 C6 P1 123.1(11) . .
C5 C6 P1 117.6(11) . .
C8 C7 C12 119.0(14) . .
C9 C8 C7 122.8(15) . .
C8 C9 C10 118.7(15) . .
C11 C10 C9 120.7(15) . .
C10 C11 C12 122.0(14) . .
C11 C12 C7 116.5(13) . .
C11 C12 P1 123.1(11) . .
C7 C12 P1 119.4(11) . .
C14 C13 P1 177.9(12) . .
C13 C14 C30 176.4(13) . 3_666
C20 C15 C16 119.0(14) . .
C17 C16 C15 121.2(16) . .
C16 C17 C18 118.8(14) . .
C17 C18 C19 122.3(14) . .
C20 C19 C18 116.2(15) . .
C15 C20 C19 122.3(15) . .
C15 C20 P2 120.5(10) . .
C19 C20 P2 117.2(12) . .
C22 C21 C26 121.3(17) . .
C21 C22 C23 124.5(17) . .
C24 C23 C22 113.2(15) . .
C25 C24 C23 119.3(18) . .
C24 C25 C26 124.7(16) . .
C21 C26 C25 115.3(15) . .
C21 C26 P2 120.7(13) . .
C25 C26 P2 123.9(12) . .
C28 C27 P2 176.6(13) . .
C27 C28 C29 175.6(14) . .
C30 C29 C34 119.5(12) . .
C30 C29 C28 121.5(11) . .
C34 C29 C28 119.0(11) . .
C31 C30 C29 119.5(11) . .
C31 C30 C14 120.3(11) . 3_666
C29 C30 C14 120.2(11) . 3_666
C30 C31 C32 119.7(11) . .
C33 C32 C31 120.2(11) . .
C34 C33 C32 122.3(12) . .
C33 C34 C29 118.3(11) . .
O1 N1 O3 126(4) . .
O1 N1 O2 125(3) . .
O3 N1 O2 94(3) . .
N1 O1 Cl1 26(2) . .
N1 O1 Pd1 109(3) . .
Cl1 O1 Pd1 117.7(18) . .
N1 O1 Pd1 140(3) . 3_666
Cl1 O1 Pd1 137(2) . 3_666
Pd1 O1 Pd1 105.3(8) . 3_666
Cl1 O2 N1 13.9(15) . .
N1 O3 Cl1 14.8(13) . .
O1 Cl1 O2 142(2) . .
O1 Cl1 O3 116(3) . .
O2 Cl1 O3 100(2) . .
O1 Cl1 Pd1 47.3(15) . .
O2 Cl1 Pd1 169.9(13) . .
O3 Cl1 Pd1 70.0(19) . .

loop_
_geom_bond_atom_site_label_1
_geom_bond_atom_site_label_2
_geom_bond_distance
_geom_bond_site_symmetry_2
Pd1 O1 2.34(2) .
Pd1 O1 2.40(2) 3_666
Pd1 P1 2.438(4) .
Pd1 P2 2.441(4) .
Pd1 Cl1 2.819(10) .
P1 C13 1.761(14) .
P1 C6 1.832(13) .
P1 C12 1.834(14) .
P2 C27 1.745(14) .
P2 C26 1.813(15) .
P2 C20 1.866(16) .
C1 C6 1.33(2) .
C1 C2 1.41(2) .
C2 C3 1.32(2) .
C3 C4 1.43(3) .
C4 C5 1.36(2) .
C5 C6 1.394(19) .
C7 C8 1.38(2) .
C7 C12 1.417(19) .
C8 C9 1.28(2) .
C9 C10 1.41(2) .
C10 C11 1.32(2) .
C11 C12 1.37(2) .
C13 C14 1.216(18) .
C14 C30 1.418(17) 3_666
C15 C20 1.36(2) .
C15 C16 1.39(2) .
C16 C17 1.36(2) .
C17 C18 1.38(2) .
C18 C19 1.40(2) .
C19 C20 1.394(19) .
C21 C22 1.33(2) .
C21 C26 1.37(2) .
C22 C23 1.42(2) .
C23 C24 1.41(3) .
C24 C25 1.36(2) .
C25 C26 1.38(2) .
C27 C28 1.216(19) .
C28 C29 1.43(2) .
C29 C30 1.420(17) .
C29 C34 1.419(17) .
C30 C31 1.390(16) .
C30 C14 1.418(17) 3_666
C31 C32 1.393(19) .
C32 C33 1.372(18) .
C33 C34 1.368(17) .
N1 O1 0.77(3) .
N1 O3 1.35(5) .
N1 O2 1.37(4) .
O1 Cl1 0.82(2) .
O1 Pd1 2.396(19) 3_666
O2 Cl1 1.20(2) .
O3 Cl1 1.39(5) .
